data_4342199
loop_
_publ_author_name
'Lo, Warrick K. C.'
'Huff, Gregory S.'
'Cubanski, John R.'
'Kennedy, Aaron D. W.'
'McAdam, C. John'
'McMorran, David A.'
'Gordon, Keith C.'
'Crowley, James D.'

_publ_section_title
;
 Comparison of Inverse and Regular 2-Pyridyl-1,2,3-triazole
 &quot;Click&quot; Complexes: Structures, Stability, Electrochemical, and
 Photophysical Properties.
;
_journal_issue 4
_journal_name_full 'Inorganic chemistry'
_journal_page_first 1572
_journal_page_last 1587
_journal_paper_doi 10.1021/ic502557w
_journal_volume 54
_journal_year 2015
_chemical_formula_sum 'C36 H31 F12 N9 P2 Ru'
_chemical_formula_weight 980.71
_chemical_name_systematic
;
 ?
;
_space_group_IT_number 2
_symmetry_cell_setting triclinic
_symmetry_space_group_name_Hall '-P 1'
_symmetry_space_group_name_H-M 'P -1'
_atom_sites_solution_hydrogens geom
_atom_sites_solution_primary direct
_atom_sites_solution_secondary difmap
_audit_creation_method SHELXL-97
_cell_angle_alpha 78.429(2)
_cell_angle_beta 84.920(2)
_cell_angle_gamma 78.270(2)
_cell_formula_units_Z 2
_cell_length_a 9.8863(2)
_cell_length_b 12.5165(2)
_cell_length_c 17.2022(2)
_cell_measurement_reflns_used 38743
_cell_measurement_temperature 100.0(1)
_cell_measurement_theta_max 76.6580
_cell_measurement_theta_min 3.6580
_cell_volume 2039.29(6)
_computing_cell_refinement
;
CrysAlisPro, Agilent Technologies,
Version 1.171.37.33 (release 27-03-2014 CrysAlis171 .NET)
(compiled Mar 27 2014,17:12:48)
;
_computing_data_collection
;
CrysAlisPro, Agilent Technologies,
Version 1.171.37.33 (release 27-03-2014 CrysAlis171 .NET)
(compiled Mar 27 2014,17:12:48)
;
_computing_data_reduction
;
CrysAlisPro, Agilent Technologies,
Version 1.171.37.33 (release 27-03-2014 CrysAlis171 .NET)
(compiled Mar 27 2014,17:12:48)
;
_computing_structure_refinement 'SHELXL-97 (Sheldrick, 2008)'
_computing_structure_solution 'SIR97 (Altomare et al., 1997)'
_diffrn_ambient_temperature 100.0(1)
_diffrn_detector_area_resol_mean 5.1725
_diffrn_measured_fraction_theta_full 0.999
_diffrn_measured_fraction_theta_max 0.991
_diffrn_measurement_device_type 'SuperNova, Dual, Cu at zero, Atlas'
_diffrn_measurement_method '\w scans'
_diffrn_radiation_monochromator mirror
_diffrn_radiation_source 'SuperNova (Cu) X-ray Source'
_diffrn_radiation_type CuK\a
_diffrn_radiation_wavelength 1.54180
_diffrn_reflns_av_R_equivalents 0.0387
_diffrn_reflns_av_sigmaI/netI 0.0203
_diffrn_reflns_limit_h_max 12
_diffrn_reflns_limit_h_min -12
_diffrn_reflns_limit_k_max 15
_diffrn_reflns_limit_k_min -15
_diffrn_reflns_limit_l_max 21
_diffrn_reflns_limit_l_min -21
_diffrn_reflns_number 49760
_diffrn_reflns_theta_full 67.00
_diffrn_reflns_theta_max 76.88
_diffrn_reflns_theta_min 3.67
_exptl_absorpt_coefficient_mu 4.712
_exptl_absorpt_correction_T_max 0.773
_exptl_absorpt_correction_T_min 0.620
_exptl_absorpt_correction_type multi-scan
_exptl_absorpt_process_details
;
CrysAlisPro, Agilent Technologies,
Version 1.171.37.33 (release 27-03-2014 CrysAlis171 .NET)
(compiled Mar 27 2014,17:12:48)
Numerical absorption correction based on gaussian integration over
            a multifaceted crystal model
Empirical absorption correction using spherical harmonics,
 implemented in SCALE3 ABSPACK scaling algorithm.
;
_exptl_crystal_colour orange
_exptl_crystal_density_diffrn 1.597
_exptl_crystal_density_method 'not measured'
_exptl_crystal_description block
_exptl_crystal_F_000 984
_exptl_crystal_size_max 0.27
_exptl_crystal_size_mid 0.21
_exptl_crystal_size_min 0.15
_platon_squeeze_details
;
 Highly disordered solvent acetonitrile molecules. The
 number of electrons is consistent with two acetonitrile
 molecules.
;
_refine_diff_density_max 1.798
_refine_diff_density_min -0.913
_refine_diff_density_rms 0.134
_refine_ls_extinction_method none
_refine_ls_goodness_of_fit_ref 1.065
_refine_ls_hydrogen_treatment constr
_refine_ls_matrix_type full
_refine_ls_number_parameters 542
_refine_ls_number_reflns 8539
_refine_ls_number_restraints 36
_refine_ls_restrained_S_all 1.155
_refine_ls_R_factor_all 0.0418
_refine_ls_R_factor_gt 0.0407
_refine_ls_shift/su_max 0.027
_refine_ls_shift/su_mean 0.000
_refine_ls_structure_factor_coef Fsqd
_refine_ls_weighting_details 'calc w=1/[\s^2^(Fo^2^)+(0.0695P)^2^+2.9127P] where P=(Fo^2^+2Fc^2^)/3'
_refine_ls_weighting_scheme calc
_refine_ls_wR_factor_gt 0.1126
_refine_ls_wR_factor_ref 0.1160
_reflns_number_gt 8380
_reflns_number_total 8539
_reflns_threshold_expression >2\s(I)
_cod_data_source_file ic502557w_si_003.cif
_cod_data_source_block wklp673e
_cod_depositor_comments 'Adding full bibliography for 4342191--4342205.cif.'
_cod_original_sg_symbol_H-M P-1
_cod_database_code 4342199
_platon_squeeze_void_probe_radius 1.20

loop_
_symmetry_equiv_pos_as_xyz
'x, y, z'
'-x, -y, -z'

loop_
_atom_site_label
_atom_site_type_symbol
_atom_site_fract_x
_atom_site_fract_y
_atom_site_fract_z
_atom_site_U_iso_or_equiv
_atom_site_adp_type
_atom_site_occupancy
_atom_site_symmetry_multiplicity
_atom_site_calc_flag
_atom_site_refinement_flags
C1 C -0.1287(3) 0.0881(3) 0.7283(2) 0.0313(6) Uani 1 1 d .
H1 H -0.0830 0.0710 0.6815 0.038 Uiso 1 1 calc R
C2 C -0.2285(4) 0.0289(3) 0.7634(2) 0.0382(7) Uani 1 1 d .
H2 H -0.2499 -0.0264 0.7405 0.046 Uiso 1 1 calc R
C3 C -0.2962(4) 0.0533(3) 0.8333(3) 0.0465(9) Uani 1 1 d .
H3 H -0.3625 0.0135 0.8588 0.056 Uiso 1 1 calc R
C4 C -0.2635(4) 0.1378(3) 0.8647(2) 0.0452(9) Uani 1 1 d .
H4 H -0.3089 0.1561 0.9113 0.054 Uiso 1 1 calc R
C5 C -0.1631(4) 0.1950(3) 0.82650(19) 0.0316(6) Uani 1 1 d .
C6 C -0.1193(4) 0.2852(3) 0.85638(19) 0.0330(7) Uani 1 1 d .
C7 C -0.1869(5) 0.3309(3) 0.9195(2) 0.0467(9) Uani 1 1 d .
H7 H -0.2636 0.3049 0.9456 0.056 Uiso 1 1 calc R
C8 C -0.1398(5) 0.4153(3) 0.9435(2) 0.0477(9) Uani 1 1 d .
H8 H -0.1851 0.4473 0.9853 0.057 Uiso 1 1 calc R
C9 C -0.0254(4) 0.4512(3) 0.9046(2) 0.0410(8) Uani 1 1 d .
H9 H 0.0086 0.5073 0.9201 0.049 Uiso 1 1 calc R
C10 C 0.0384(4) 0.4026(3) 0.84223(19) 0.0330(7) Uani 1 1 d .
H10 H 0.1166 0.4266 0.8165 0.040 Uiso 1 1 calc R
C11 C -0.1873(3) 0.3952(2) 0.62819(18) 0.0264(6) Uani 1 1 d .
H11 H -0.2294 0.3343 0.6469 0.032 Uiso 1 1 calc R
C12 C -0.2590(3) 0.4866(3) 0.57926(19) 0.0304(6) Uani 1 1 d .
H12 H -0.3481 0.4872 0.5655 0.037 Uiso 1 1 calc R
C13 C -0.1966(3) 0.5770(3) 0.55113(19) 0.0303(6) Uani 1 1 d .
H13 H -0.2438 0.6398 0.5189 0.036 Uiso 1 1 calc R
C14 C -0.0627(3) 0.5731(3) 0.57135(18) 0.0290(6) Uani 1 1 d .
H14 H -0.0183 0.6326 0.5520 0.035 Uiso 1 1 calc R
C15 C 0.0040(3) 0.4792(2) 0.62093(17) 0.0244(6) Uani 1 1 d .
C16 C 0.1482(3) 0.4655(2) 0.64296(17) 0.0251(6) Uani 1 1 d .
C17 C 0.2269(3) 0.5481(3) 0.62399(19) 0.0309(6) Uani 1 1 d .
H17 H 0.1896 0.6173 0.5950 0.037 Uiso 1 1 calc R
C18 C 0.3610(4) 0.5271(3) 0.6483(2) 0.0345(7) Uani 1 1 d .
H18 H 0.4144 0.5820 0.6365 0.041 Uiso 1 1 calc R
C19 C 0.4141(3) 0.4227(3) 0.6905(2) 0.0329(7) Uani 1 1 d .
H19 H 0.5038 0.4065 0.7077 0.040 Uiso 1 1 calc R
C20 C 0.3322(3) 0.3428(3) 0.70662(19) 0.0291(6) Uani 1 1 d .
H20 H 0.3693 0.2724 0.7340 0.035 Uiso 1 1 calc R
C21 C 0.2484(4) 0.0907(3) 0.84019(19) 0.0333(7) Uani 1 1 d .
H21 H 0.2091 0.1355 0.8765 0.040 Uiso 1 1 calc R
C22 C 0.3478(4) -0.0024(3) 0.8651(2) 0.0425(8) Uani 1 1 d .
H22 H 0.3741 -0.0198 0.9174 0.051 Uiso 1 1 calc R
C23 C 0.4076(5) -0.0692(3) 0.8115(3) 0.0509(10) Uani 1 1 d .
H23 H 0.4751 -0.1316 0.8274 0.061 Uiso 1 1 calc R
C24 C 0.3664(4) -0.0424(3) 0.7338(2) 0.0458(9) Uani 1 1 d .
H24 H 0.4052 -0.0857 0.6964 0.055 Uiso 1 1 calc R
C25 C 0.2655(3) 0.0510(3) 0.71431(19) 0.0298(6) Uani 1 1 d .
C26 C 0.2277(3) 0.0312(3) 0.57451(19) 0.0296(6) Uani 1 1 d .
H26 H 0.2860 -0.0353 0.5685 0.036 Uiso 1 1 calc R
C27 C 0.1390(3) 0.0988(3) 0.52138(18) 0.0276(6) Uani 1 1 d .
C28 C 0.1027(4) 0.0841(3) 0.44223(19) 0.0326(7) Uani 1 1 d .
H28A H 0.0037 0.0880 0.4428 0.039 Uiso 1 1 calc R
H28B H 0.1478 0.0106 0.4338 0.039 Uiso 1 1 calc R
C29 C 0.1436(4) 0.1691(3) 0.37348(19) 0.0337(7) Uani 1 1 d .
C30 C 0.2770(4) 0.1911(3) 0.3644(2) 0.0364(7) Uani 1 1 d .
H30 H 0.3418 0.1542 0.4015 0.044 Uiso 1 1 calc R
C31 C 0.3137(4) 0.2681(3) 0.3001(2) 0.0450(9) Uani 1 1 d .
H31 H 0.4030 0.2827 0.2941 0.054 Uiso 1 1 calc R
C32 C 0.2167(5) 0.3233(4) 0.2448(2) 0.0525(10) Uani 1 1 d .
H32 H 0.2411 0.3750 0.2018 0.063 Uiso 1 1 calc R
C33 C 0.0838(5) 0.3015(4) 0.2536(2) 0.0534(10) Uani 1 1 d .
H33 H 0.0192 0.3385 0.2163 0.064 Uiso 1 1 calc R
C34 C 0.0468(4) 0.2251(3) 0.3176(2) 0.0420(8) Uani 1 1 d .
H34 H -0.0426 0.2108 0.3234 0.050 Uiso 1 1 calc R
C98 C -0.4891(8) 0.4550(7) 0.1369(5) 0.094(2) Uani 1 1 d U
H98A H -0.5262 0.4024 0.1156 0.141 Uiso 1 1 calc R
H98B H -0.4981 0.5240 0.0996 0.141 Uiso 1 1 calc R
H98C H -0.5389 0.4671 0.1858 0.141 Uiso 1 1 calc R
C99 C -0.3511(7) 0.4141(5) 0.1509(3) 0.0741(15) Uani 1 1 d .
N1 N -0.0944(3) 0.1695(2) 0.75869(15) 0.0252(5) Uani 1 1 d .
N2 N -0.0077(3) 0.3218(2) 0.81701(15) 0.0266(5) Uani 1 1 d .
N3 N -0.0581(2) 0.39128(19) 0.64976(14) 0.0227(5) Uani 1 1 d .
N4 N 0.2012(3) 0.3627(2) 0.68432(14) 0.0239(5) Uani 1 1 d .
N5 N 0.2063(3) 0.1189(2) 0.76485(15) 0.0269(5) Uani 1 1 d .
N6 N 0.2122(3) 0.0824(2) 0.63826(15) 0.0267(5) Uani 1 1 d .
N7 N 0.1185(2) 0.1786(2) 0.62324(14) 0.0224(5) Uani 1 1 d .
N8 N 0.0728(3) 0.1895(2) 0.55266(15) 0.0250(5) Uani 1 1 d .
N99 N -0.2347(9) 0.3829(7) 0.1586(5) 0.120(2) Uani 1 1 d U
F1 F 0.5939(2) 0.07552(16) 0.56208(14) 0.0447(5) Uani 1 1 d .
F2 F 0.5952(2) 0.21342(18) 0.63024(13) 0.0420(5) Uani 1 1 d .
F3 F 0.7364(2) 0.1989(2) 0.52015(15) 0.0493(5) Uani 1 1 d .
F4 F 0.5536(2) 0.20361(19) 0.44914(13) 0.0446(5) Uani 1 1 d .
F5 F 0.4108(2) 0.21749(17) 0.55947(13) 0.0384(4) Uani 1 1 d .
F6 F 0.5516(2) 0.34051(16) 0.51759(13) 0.0414(5) Uani 1 1 d .
F7 F 0.4301(3) 0.1266(2) 0.99140(18) 0.0653(7) Uani 1 1 d .
F8 F 0.3376(3) 0.2262(3) 1.08576(15) 0.0639(7) Uani 1 1 d .
F9 F 0.5278(3) 0.2606(3) 1.01409(19) 0.0713(8) Uani 1 1 d U
F10 F 0.4106(4) 0.2803(3) 0.90114(17) 0.0817(9) Uani 1 1 d U
F11 F 0.2218(3) 0.2358(3) 0.9767(2) 0.0814(9) Uani 1 1 d U
F12 F 0.3170(5) 0.3789(3) 0.9965(2) 0.1016(12) Uani 1 1 d U
P1 P 0.57344(8) 0.20805(6) 0.54027(5) 0.02865(17) Uani 1 1 d .
P2 P 0.37475(12) 0.25432(8) 0.99347(6) 0.0471(3) Uani 1 1 d .
Ru1 Ru 0.06201(2) 0.256830(16) 0.716386(12) 0.02159(9) Uani 1 1 d .

loop_
_atom_site_aniso_label
_atom_site_aniso_U_11
_atom_site_aniso_U_22
_atom_site_aniso_U_33
_atom_site_aniso_U_23
_atom_site_aniso_U_13
_atom_site_aniso_U_12
C1 0.0353(16) 0.0279(15) 0.0318(16) -0.0099(12) -0.0017(13) -0.0040(12)
C2 0.0415(18) 0.0326(17) 0.0423(19) -0.0100(14) -0.0008(15) -0.0090(14)
C3 0.049(2) 0.041(2) 0.050(2) -0.0075(17) 0.0114(17) -0.0180(17)
C4 0.051(2) 0.047(2) 0.0390(19) -0.0139(16) 0.0143(16) -0.0129(17)
C5 0.0366(16) 0.0278(15) 0.0290(15) -0.0067(12) 0.0010(13) -0.0025(13)
C6 0.0404(17) 0.0310(16) 0.0268(15) -0.0095(12) -0.0015(13) -0.0013(13)
C7 0.058(2) 0.047(2) 0.0358(19) -0.0181(16) 0.0125(17) -0.0091(18)
C8 0.067(3) 0.047(2) 0.0296(17) -0.0199(16) 0.0053(17) -0.0036(19)
C9 0.062(2) 0.0348(18) 0.0275(16) -0.0114(14) -0.0092(15) -0.0035(16)
C10 0.0450(18) 0.0300(15) 0.0248(15) -0.0082(12) -0.0077(13) -0.0032(13)
C11 0.0262(14) 0.0251(14) 0.0277(14) -0.0090(11) -0.0034(11) 0.0006(11)
C12 0.0271(14) 0.0323(16) 0.0308(15) -0.0122(13) -0.0055(12) 0.0047(12)
C13 0.0341(16) 0.0256(14) 0.0273(15) -0.0065(12) -0.0068(12) 0.0073(12)
C14 0.0340(15) 0.0233(14) 0.0279(15) -0.0067(11) -0.0039(12) 0.0019(12)
C15 0.0285(14) 0.0223(13) 0.0222(13) -0.0097(11) -0.0021(11) 0.0011(11)
C16 0.0296(14) 0.0237(13) 0.0221(13) -0.0086(11) -0.0005(11) -0.0012(11)
C17 0.0352(16) 0.0259(14) 0.0312(15) -0.0071(12) -0.0009(12) -0.0034(12)
C18 0.0345(16) 0.0348(17) 0.0377(17) -0.0132(14) 0.0019(13) -0.0101(13)
C19 0.0264(14) 0.0371(17) 0.0375(17) -0.0137(14) -0.0036(12) -0.0035(13)
C20 0.0254(14) 0.0298(15) 0.0328(15) -0.0111(12) -0.0044(12) -0.0003(12)
C21 0.0388(17) 0.0322(16) 0.0274(15) -0.0070(12) -0.0089(13) 0.0011(13)
C22 0.051(2) 0.0385(19) 0.0351(18) -0.0060(15) -0.0175(16) 0.0041(16)
C23 0.060(2) 0.041(2) 0.045(2) -0.0110(17) -0.0243(19) 0.0196(18)
C24 0.054(2) 0.0386(19) 0.0378(19) -0.0137(15) -0.0152(16) 0.0194(17)
C25 0.0332(15) 0.0275(15) 0.0272(15) -0.0071(12) -0.0077(12) 0.0027(12)
C26 0.0338(15) 0.0254(14) 0.0296(15) -0.0108(12) -0.0043(12) 0.0012(12)
C27 0.0302(15) 0.0261(14) 0.0275(15) -0.0090(12) -0.0020(11) -0.0035(12)
C28 0.0393(17) 0.0307(15) 0.0297(16) -0.0146(13) -0.0082(13) 0.0004(13)
C29 0.0413(18) 0.0313(16) 0.0280(15) -0.0146(13) -0.0068(13) 0.0055(13)
C30 0.0432(18) 0.0321(16) 0.0314(16) -0.0111(13) -0.0041(14) 0.0050(14)
C31 0.051(2) 0.0395(19) 0.0395(19) -0.0103(15) 0.0083(16) 0.0002(16)
C32 0.070(3) 0.046(2) 0.0334(19) -0.0019(16) 0.0013(18) 0.001(2)
C33 0.064(3) 0.053(2) 0.0356(19) -0.0047(17) -0.0146(18) 0.008(2)
C34 0.047(2) 0.0423(19) 0.0342(18) -0.0120(15) -0.0106(15) 0.0067(16)
C98 0.092(3) 0.098(3) 0.096(3) -0.0197(19) -0.0056(19) -0.0256(19)
C99 0.077(4) 0.086(4) 0.061(3) -0.027(3) -0.003(3) -0.006(3)
N1 0.0274(12) 0.0223(11) 0.0238(12) -0.0042(9) -0.0022(9) 0.0007(9)
N2 0.0325(13) 0.0242(12) 0.0214(11) -0.0063(9) -0.0058(10) 0.0025(10)
N3 0.0250(11) 0.0204(11) 0.0214(11) -0.0083(9) -0.0029(9) 0.0035(9)
N4 0.0261(12) 0.0233(11) 0.0233(11) -0.0082(9) -0.0026(9) -0.0026(9)
N5 0.0296(12) 0.0238(12) 0.0267(12) -0.0049(10) -0.0069(10) -0.0007(10)
N6 0.0281(12) 0.0225(12) 0.0283(13) -0.0088(10) -0.0044(10) 0.0035(9)
N7 0.0224(11) 0.0209(11) 0.0224(11) -0.0061(9) -0.0025(9) 0.0018(9)
N8 0.0277(12) 0.0241(12) 0.0234(12) -0.0070(9) -0.0036(9) -0.0015(9)
N99 0.119(3) 0.126(3) 0.115(3) -0.026(2) -0.013(2) -0.014(2)
F1 0.0504(12) 0.0239(9) 0.0562(13) -0.0092(9) -0.0037(10) 0.0036(8)
F2 0.0439(11) 0.0429(11) 0.0380(11) -0.0125(9) -0.0132(9) 0.0040(9)
F3 0.0290(10) 0.0557(14) 0.0643(15) -0.0196(11) 0.0010(10) -0.0037(9)
F4 0.0525(13) 0.0466(12) 0.0363(11) -0.0153(9) -0.0060(9) -0.0042(10)
F5 0.0283(9) 0.0383(10) 0.0468(11) -0.0079(9) -0.0054(8) -0.0008(8)
F6 0.0509(12) 0.0263(9) 0.0461(12) -0.0068(8) -0.0027(9) -0.0047(8)
F7 0.0816(19) 0.0481(14) 0.0661(17) -0.0205(12) -0.0225(14) 0.0056(13)
F8 0.0469(13) 0.103(2) 0.0371(12) -0.0195(13) -0.0042(10) 0.0030(14)
F9 0.0721(16) 0.0864(18) 0.0650(16) -0.0293(14) 0.0153(13) -0.0307(14)
F10 0.118(2) 0.0744(17) 0.0391(13) -0.0044(12) 0.0007(14) 0.0054(16)
F11 0.0688(16) 0.106(2) 0.0703(17) -0.0360(16) -0.0224(14) 0.0098(15)
F12 0.143(3) 0.0547(16) 0.093(2) -0.0250(15) -0.0068(19) 0.0261(17)
P1 0.0263(4) 0.0251(4) 0.0341(4) -0.0097(3) -0.0049(3) 0.0017(3)
P2 0.0616(6) 0.0418(5) 0.0296(4) -0.0128(4) -0.0091(4) 0.0184(4)
Ru1 0.02326(13) 0.01966(13) 0.02107(13) -0.00639(8) -0.00380(8) 0.00144(8)

loop_
_atom_type_symbol
_atom_type_description
_atom_type_scat_dispersion_real
_atom_type_scat_dispersion_imag
_atom_type_scat_source
C C 0.0181 0.0091 'International Tables Vol C Tables 4.2.6.8 and 6.1.1.4'
H H 0.0000 0.0000 'International Tables Vol C Tables 4.2.6.8 and 6.1.1.4'
N N 0.0311 0.0180 'International Tables Vol C Tables 4.2.6.8 and 6.1.1.4'
F F 0.0727 0.0534 'International Tables Vol C Tables 4.2.6.8 and 6.1.1.4'
P P 0.2955 0.4335 'International Tables Vol C Tables 4.2.6.8 and 6.1.1.4'
Ru Ru 0.0552 3.2960 'International Tables Vol C Tables 4.2.6.8 and 6.1.1.4'

loop_
_geom_angle_atom_site_label_1
_geom_angle_atom_site_label_2
_geom_angle_atom_site_label_3
_geom_angle
N1 C1 C2 123.0(3)
C1 C2 C3 118.8(3)
C2 C3 C4 118.9(3)
C3 C4 C5 119.7(3)
N1 C5 C4 121.4(3)
N1 C5 C6 114.9(3)
C4 C5 C6 123.6(3)
N2 C6 C7 121.4(3)
N2 C6 C5 115.3(3)
C7 C6 C5 123.3(3)
C8 C7 C6 119.7(4)
C9 C8 C7 119.0(3)
C8 C9 C10 118.9(3)
N2 C10 C9 122.8(3)
N3 C11 C12 122.3(3)
C11 C12 C13 119.0(3)
C14 C13 C12 119.4(3)
C13 C14 C15 119.0(3)
N3 C15 C14 121.7(3)
N3 C15 C16 115.3(3)
C14 C15 C16 122.9(3)
N4 C16 C17 121.2(3)
N4 C16 C15 114.4(3)
C17 C16 C15 124.4(3)
C16 C17 C18 119.8(3)
C19 C18 C17 118.6(3)
C18 C19 C20 119.2(3)
N4 C20 C19 122.6(3)
N5 C21 C22 122.3(3)
C21 C22 C23 119.4(3)
C24 C23 C22 119.6(3)
C25 C24 C23 117.2(3)
N5 C25 C24 124.7(3)
N5 C25 N6 113.6(3)
C24 C25 N6 121.6(3)
C27 C26 N6 104.7(3)
C26 C27 N8 109.4(3)
C26 C27 C28 130.2(3)
N8 C27 C28 120.3(3)
C27 C28 C29 114.1(3)
C30 C29 C34 119.5(4)
C30 C29 C28 120.8(3)
C34 C29 C28 119.6(3)
C31 C30 C29 120.2(3)
C30 C31 C32 119.8(4)
C33 C32 C31 120.2(4)
C32 C33 C34 120.1(4)
C33 C34 C29 120.1(4)
N99 C99 C98 176.4(8)
C1 N1 C5 118.1(3)
C1 N1 Ru1 126.8(2)
C5 N1 Ru1 115.0(2)
C10 N2 C6 118.1(3)
C10 N2 Ru1 126.6(2)
C6 N2 Ru1 115.1(2)
C11 N3 C15 118.6(2)
C11 N3 Ru1 125.5(2)
C15 N3 Ru1 115.68(19)
C20 N4 C16 118.4(3)
C20 N4 Ru1 126.0(2)
C16 N4 Ru1 115.2(2)
C21 N5 C25 116.8(3)
C21 N5 Ru1 127.6(2)
C25 N5 Ru1 115.6(2)
N7 N6 C26 109.5(2)
N7 N6 C25 117.5(2)
C26 N6 C25 132.8(3)
N8 N7 N6 108.8(2)
N8 N7 Ru1 134.95(19)
N6 N7 Ru1 115.48(18)
N7 N8 C27 107.5(2)
F2 P1 F5 90.38(12)
F2 P1 F1 90.73(12)
F5 P1 F1 89.96(12)
F2 P1 F6 89.93(12)
F5 P1 F6 89.64(12)
F1 P1 F6 179.24(14)
F2 P1 F3 90.13(13)
F5 P1 F3 179.47(14)
F1 P1 F3 90.20(13)
F6 P1 F3 90.20(13)
F2 P1 F4 179.06(14)
F5 P1 F4 90.43(12)
F1 P1 F4 89.75(12)
F6 P1 F4 89.60(12)
F3 P1 F4 89.06(13)
F12 P2 F10 92.7(2)
F12 P2 F8 88.1(2)
F10 P2 F8 178.9(2)
F12 P2 F7 178.6(2)
F10 P2 F7 88.17(17)
F8 P2 F7 91.00(17)
F12 P2 F9 93.4(2)
F10 P2 F9 92.2(2)
F8 P2 F9 88.47(15)
F7 P2 F9 87.67(17)
F12 P2 F11 91.2(2)
F10 P2 F11 90.3(2)
F8 P2 F11 88.95(17)
F7 P2 F11 87.69(18)
F9 P2 F11 174.7(2)
N7 Ru1 N3 93.47(9)
N7 Ru1 N4 94.23(10)
N3 Ru1 N4 79.05(10)
N7 Ru1 N2 173.32(10)
N3 Ru1 N2 89.24(9)
N4 Ru1 N2 92.28(10)
N7 Ru1 N1 94.28(10)
N3 Ru1 N1 97.09(10)
N4 Ru1 N1 170.85(9)
N2 Ru1 N1 79.31(10)
N7 Ru1 N5 77.65(10)
N3 Ru1 N5 169.48(10)
N4 Ru1 N5 95.83(10)
N2 Ru1 N5 100.21(10)
N1 Ru1 N5 89.26(10)

loop_
_geom_bond_atom_site_label_1
_geom_bond_atom_site_label_2
_geom_bond_distance
C1 N1 1.346(4)
C1 C2 1.378(5)
C2 C3 1.381(5)
C3 C4 1.384(6)
C4 C5 1.384(5)
C5 N1 1.358(4)
C5 C6 1.483(5)
C6 N2 1.354(4)
C6 C7 1.385(5)
C7 C8 1.383(6)
C8 C9 1.371(6)
C9 C10 1.381(5)
C10 N2 1.348(4)
C11 N3 1.350(4)
C11 C12 1.382(4)
C12 C13 1.381(5)
C13 C14 1.387(5)
C14 C15 1.388(4)
C15 N3 1.355(4)
C15 C16 1.475(4)
C16 N4 1.365(4)
C16 C17 1.388(4)
C17 C18 1.383(5)
C18 C19 1.385(5)
C19 C20 1.382(5)
C20 N4 1.343(4)
C21 N5 1.352(4)
C21 C22 1.384(5)
C22 C23 1.382(6)
C23 C24 1.388(5)
C24 C25 1.379(5)
C25 N5 1.351(4)
C25 N6 1.405(4)
C26 C27 1.360(4)
C26 N6 1.359(4)
C27 N8 1.374(4)
C27 C28 1.493(4)
C28 C29 1.510(5)
C29 C30 1.391(5)
C29 C34 1.397(5)
C30 C31 1.388(5)
C31 C32 1.390(6)
C32 C33 1.385(7)
C33 C34 1.382(6)
C98 C99 1.381(9)
C99 N99 1.147(9)
N1 Ru1 2.070(3)
N2 Ru1 2.064(3)
N3 Ru1 2.052(2)
N4 Ru1 2.066(2)
N5 Ru1 2.084(3)
N6 N7 1.357(3)
N7 N8 1.305(3)
N7 Ru1 2.021(2)
F1 P1 1.600(2)
F2 P1 1.598(2)
F3 P1 1.604(2)
F4 P1 1.610(2)
F5 P1 1.598(2)
F6 P1 1.599(2)
F7 P2 1.588(3)
F8 P2 1.582(3)
F9 P2 1.606(3)
F10 P2 1.579(3)
F11 P2 1.634(4)
F12 P2 1.557(3)

loop_
_platon_squeeze_void_nr
_platon_squeeze_void_average_x
_platon_squeeze_void_average_y
_platon_squeeze_void_average_z
_platon_squeeze_void_volume
_platon_squeeze_void_count_electrons
_platon_squeeze_void_content
1 0.000 0.000 0.000 148 38 ' '
2 0.292 0.750 0.690 7 1 ' '
3 0.708 0.250 0.310 7 1 ' '
